data_7124765
loop_
_publ_author_name
'Kim, Ajeong'
'Ali, Rashid'
'Park, Seok Ho'
'Kim, Yong-Hoon'
'Park, Jung Su'

_publ_section_title
;
 Probing and evaluating anion-\p interaction in meso-dinitrophenyl
 functionalized calix[4]pyrrole isomers.
;
_journal_issue 74
_journal_name_full 'Chemical communications (Cambridge, England)'
_journal_page_first 11139
_journal_page_last 11142
_journal_paper_doi 10.1039/c6cc04562f
_journal_volume 52
_journal_year 2016
_chemical_formula_sum 'C54 H72 I N9 O8'
_chemical_formula_weight 1102.11
_chemical_name_common Cis-DNP-Calix[4]pyrrole-TBAI
_chemical_name_systematic
; 
Cis-dinitrophenyl-cali[4]pyrrole, terabutylammonium iodide
;
_space_group_IT_number 29
_space_group_name_Hall 'P 2c -2ac'
_space_group_name_H-M_alt 'P c a 21'
_symmetry_cell_setting orthorhombic
_symmetry_space_group_name_H-M 'P c a 21'
_atom_sites_solution_hydrogens geom
_atom_sites_solution_primary direct
_atom_sites_solution_secondary difmap
_audit_creation_method SHELXL-97
_audit_update_record
;
2016-05-26 deposited with the CCDC.
2016-08-15 downloaded from the CCDC.
;
_cell_angle_alpha 90.00
_cell_angle_beta 90.00
_cell_angle_gamma 90.00
_cell_formula_units_Z 8
_cell_length_a 21.335(12)
_cell_length_b 15.168(8)
_cell_length_c 37.948(19)
_cell_measurement_reflns_used 15495
_cell_measurement_temperature 223(2)
_cell_measurement_theta_max 27.5165
_cell_measurement_theta_min 1.7189
_cell_volume 12280(11)
_computing_cell_refinement 'CrystalClear (Rigaku Inc., 2008)'
_computing_data_collection 'CrystalClear (Rigaku Inc., 2008)'
_computing_data_reduction 'CrystalClear (Rigaku Inc., 2008)'
_computing_molecular_graphics 'XP SHELXTL/PC, Siemens Analytical'
_computing_structure_refinement 'SHELXL-97 (Sheldrick, 2008)'
_computing_structure_solution 'SHELXS-97 (Sheldrick, 2008)'
_diffrn_ambient_temperature 223(2)
_diffrn_measured_fraction_theta_full 0.954
_diffrn_measured_fraction_theta_max 0.954
_diffrn_measurement_device_type 'Rigaku SCX-Mini with Mercury CCD'
_diffrn_measurement_method \w-scans
_diffrn_radiation_monochromator graphite
_diffrn_radiation_source 'fine-focus sealed tube'
_diffrn_radiation_type MoK\a
_diffrn_radiation_wavelength 0.71075
_diffrn_reflns_av_R_equivalents 0.0558
_diffrn_reflns_av_sigmaI/netI 0.1258
_diffrn_reflns_limit_h_max 25
_diffrn_reflns_limit_h_min -25
_diffrn_reflns_limit_k_max 18
_diffrn_reflns_limit_k_min -17
_diffrn_reflns_limit_l_max 37
_diffrn_reflns_limit_l_min -45
_diffrn_reflns_number 32198
_diffrn_reflns_theta_full 25.00
_diffrn_reflns_theta_max 25.00
_diffrn_reflns_theta_min 1.34
_exptl_absorpt_coefficient_mu 0.575
_exptl_absorpt_correction_T_max 0.9663
_exptl_absorpt_correction_T_min 0.9187
_exptl_absorpt_correction_type multi-scan
_exptl_absorpt_process_details
;
Abscor. T. Higashi (2001).  The Rigaku Corporation, Tokyo, Japan.
;
_exptl_crystal_colour Organge
_exptl_crystal_density_diffrn 1.192
_exptl_crystal_density_method 'not measured'
_exptl_crystal_description Block
_exptl_crystal_F_000 4608
_exptl_crystal_size_max 0.15
_exptl_crystal_size_mid 0.10
_exptl_crystal_size_min 0.06
_platon_squeeze_details
;
The unit cell contain disordered diethylether molecules which have been 
treated as a diffuse contribution to the overall scattering without 
specific ation position by SQUEEZE/PLATON 
;
_refine_diff_density_max 0.940
_refine_diff_density_min -0.694
_refine_diff_density_rms 0.118
_refine_ls_abs_structure_details 'Flack H D (1983), Acta Cryst. A39, 876-881'
_refine_ls_abs_structure_Flack 0.73(3)
_refine_ls_extinction_method none
_refine_ls_goodness_of_fit_ref 1.016
_refine_ls_hydrogen_treatment constr
_refine_ls_matrix_type full
_refine_ls_number_parameters 1309
_refine_ls_number_reflns 16640
_refine_ls_number_restraints 133
_refine_ls_restrained_S_all 1.015
_refine_ls_R_factor_all 0.0916
_refine_ls_R_factor_gt 0.0688
_refine_ls_shift/su_max 0.064
_refine_ls_shift/su_mean 0.005
_refine_ls_structure_factor_coef Fsqd
_refine_ls_weighting_details 'calc w=1/[\s^2^(Fo^2^)+(0.1102P)^2^+0.0000P] where P=(Fo^2^+2Fc^2^)/3'
_refine_ls_weighting_scheme calc
_refine_ls_wR_factor_gt 0.1835
_refine_ls_wR_factor_ref 0.2090
_reflns_number_gt 11575
_reflns_number_total 16640
_reflns_threshold_expression >2sigma(I)
_cod_data_source_file c6cc04562f2.cif
_cod_data_source_block TBAI-DNPC4P
_cod_depositor_comments
;
The following automatic conversions were performed:

data item '_exptl_absorpt_correction_type' value 'Multi-scan' was
changed to 'multi-scan' in accordance with the
/home/saulius/struct/COD-crude-data/automatic-downloads/DataCite-retrospective/RSC/depositions/lib/dictionaries/cif_core.dic
dictionary named 'cif_core.dic' version 2.4.2 last updated on
2011-04-26.

data item '_symmetry_cell_setting' value 'Orthorhombic' was changed
to 'orthorhombic' in accordance with the
/home/saulius/struct/COD-crude-data/automatic-downloads/DataCite-retrospective/RSC/depositions/lib/dictionaries/cif_core.dic
dictionary named 'cif_core.dic' version 2.4.2 last updated on
2011-04-26.

Automatic conversion script
Id: cif_fix_values 6909 2019-04-08 15:41:33Z antanas 
;
_cod_original_sg_symbol_H-M Pca21
_cod_database_code 7124765

loop_
_symmetry_equiv_pos_as_xyz
'x, y, z'
'-x, -y, z+1/2'
'-x+1/2, y, z+1/2'
'x+1/2, -y, z'

loop_
_atom_site_label
_atom_site_type_symbol
_atom_site_fract_x
_atom_site_fract_y
_atom_site_fract_z
_atom_site_U_iso_or_equiv
_atom_site_adp_type
_atom_site_occupancy
_atom_site_symmetry_multiplicity
_atom_site_calc_flag
_atom_site_refinement_flags
C1 C 0.3841(6) 0.0014(6) 0.3538(4) 0.041(3) Uani 1 1 d .
C2 C 0.3518(5) -0.0790(7) 0.3582(3) 0.054(3) Uani 1 1 d .
H2 H 0.3423 -0.1189 0.3400 0.064 Uiso 1 1 calc R
C3 C 0.3361(5) -0.0904(7) 0.3932(3) 0.053(3) Uani 1 1 d .
H3 H 0.3154 -0.1393 0.4031 0.063 Uiso 1 1 calc R
C4 C 0.3565(5) -0.0161(6) 0.4113(4) 0.041(2) Uani 1 1 d .
C5 C 0.3469(6) 0.0090(7) 0.4496(3) 0.041(3) Uani 1 1 d .
C6 C 0.3287(5) 0.1095(7) 0.4520(3) 0.056(3) Uani 1 1 d .
H6A H 0.3638 0.1453 0.4442 0.085 Uiso 1 1 calc R
H6B H 0.3184 0.1243 0.4761 0.085 Uiso 1 1 calc R
H6C H 0.2927 0.1208 0.4370 0.085 Uiso 1 1 calc R
C7 C 0.2899(4) -0.0410(7) 0.4650(3) 0.058(3) Uani 1 1 d .
H7A H 0.2983 -0.1039 0.4648 0.086 Uiso 1 1 calc R
H7B H 0.2531 -0.0288 0.4509 0.086 Uiso 1 1 calc R
H7C H 0.2826 -0.0217 0.4891 0.086 Uiso 1 1 calc R
C8 C 0.4071(6) -0.0089(7) 0.4724(4) 0.041(3) Uani 1 1 d .
C9 C 0.4120(5) -0.0527(8) 0.5034(3) 0.062(3) Uani 1 1 d .
H9 H 0.3799 -0.0809 0.5161 0.075 Uiso 1 1 calc R
C10 C 0.4754(5) -0.0469(8) 0.5125(3) 0.057(3) Uani 1 1 d .
H10 H 0.4937 -0.0720 0.5326 0.068 Uiso 1 1 calc R
C11 C 0.5053(6) -0.0008(7) 0.4883(3) 0.036(3) Uani 1 1 d .
C12 C 0.5750(4) 0.0288(7) 0.4863(2) 0.033(2) Uani 1 1 d .
C13 C 0.6116(6) -0.0129(7) 0.5190(3) 0.045(3) Uani 1 1 d .
H13A H 0.5925 0.0071 0.5408 0.068 Uiso 1 1 calc R
H13B H 0.6551 0.0056 0.5184 0.068 Uiso 1 1 calc R
H13C H 0.6094 -0.0767 0.5178 0.068 Uiso 1 1 calc R
C14 C 0.5818(4) 0.1269(6) 0.4891(2) 0.0350(19) Uani 1 1 d .
C15 C 0.6378(4) 0.1692(6) 0.4792(2) 0.0335(19) Uani 1 1 d .
H15 H 0.6722 0.1359 0.4713 0.040 Uiso 1 1 calc R
C16 C 0.6421(5) 0.2610(7) 0.4812(3) 0.044(2) Uani 1 1 d .
C17 C 0.5944(4) 0.3158(6) 0.4925(2) 0.039(2) Uani 1 1 d .
H17 H 0.5984 0.3774 0.4933 0.047 Uiso 1 1 calc R
C18 C 0.5387(5) 0.2714(6) 0.5027(3) 0.038(2) Uani 1 1 d .
C19 C 0.5304(4) 0.1817(6) 0.5013(3) 0.042(2) Uani 1 1 d .
H19 H 0.4921 0.1562 0.5081 0.051 Uiso 1 1 calc R
C20 C 0.6042(6) -0.0030(5) 0.4530(3) 0.030(3) Uani 1 1 d .
C21 C 0.6389(4) -0.0774(7) 0.4439(3) 0.049(2) Uani 1 1 d .
H21 H 0.6501 -0.1230 0.4595 0.058 Uiso 1 1 calc R
C22 C 0.6549(5) -0.0741(6) 0.4078(3) 0.050(2) Uani 1 1 d .
H22 H 0.6785 -0.1167 0.3956 0.060 Uiso 1 1 calc R
C23 C 0.6306(6) 0.0005(6) 0.3938(4) 0.045(3) Uani 1 1 d .
C24 C 0.6380(5) 0.0363(7) 0.3564(3) 0.048(2) Uani 1 1 d .
C25 C 0.6967(7) -0.0050(8) 0.3410(4) 0.072(5) Uani 1 1 d .
H25A H 0.6927 -0.0687 0.3414 0.108 Uiso 1 1 calc R
H25B H 0.7328 0.0124 0.3549 0.108 Uiso 1 1 calc R
H25C H 0.7022 0.0149 0.3169 0.108 Uiso 1 1 calc R
C26 C 0.5802(6) 0.0196(7) 0.3354(3) 0.039(2) Uani 1 1 d .
C27 C 0.5746(8) -0.0131(8) 0.3005(3) 0.061(4) Uani 1 1 d .
H27 H 0.6071 -0.0348 0.2863 0.073 Uiso 1 1 calc R
C28 C 0.5100(7) -0.0065(8) 0.2914(4) 0.055(3) Uani 1 1 d .
H28 H 0.4924 -0.0237 0.2698 0.066 Uiso 1 1 calc R
C29 C 0.4783(5) 0.0280(8) 0.3186(3) 0.044(2) Uani 1 1 d .
C30 C 0.4095(5) 0.0476(6) 0.3216(3) 0.045(2) Uani 1 1 d .
C31 C 0.3732(7) 0.0131(8) 0.2877(3) 0.049(3) Uani 1 1 d .
H31A H 0.3925 0.0372 0.2667 0.074 Uiso 1 1 calc R
H31B H 0.3297 0.0317 0.2889 0.074 Uiso 1 1 calc R
H31C H 0.3751 -0.0508 0.2869 0.074 Uiso 1 1 calc R
C32 C 0.3963(4) 0.1471(6) 0.3249(2) 0.037(2) Uani 1 1 d .
C33 C 0.4431(6) 0.2078(8) 0.3185(3) 0.052(3) Uani 1 1 d .
H33 H 0.4838 0.1895 0.3123 0.062 Uiso 1 1 calc R
C34 C 0.4283(6) 0.2974(7) 0.3215(3) 0.054(3) Uani 1 1 d .
C35 C 0.3701(6) 0.3284(7) 0.3323(2) 0.053(3) Uani 1 1 d .
H35 H 0.3625 0.3890 0.3353 0.063 Uiso 1 1 calc R
C36 C 0.3249(5) 0.2679(6) 0.3383(3) 0.042(2) Uani 1 1 d .
N1 N 0.3850(3) 0.0377(5) 0.3875(2) 0.0413(19) Uani 1 1 d .
H1 H 0.4018 0.0884 0.3927 0.050 Uiso 1 1 calc R
N2 N 0.4631(4) 0.0218(6) 0.4624(2) 0.0374(18) Uani 1 1 d .
H2A H 0.4713 0.0507 0.4432 0.045 Uiso 1 1 calc R
N3 N 0.5995(3) 0.0431(5) 0.42043(19) 0.0391(18) Uani 1 1 d .
H3A H 0.5793 0.0924 0.4178 0.047 Uiso 1 1 calc R
N4 N 0.5207(3) 0.0454(5) 0.34490(18) 0.0389(17) Uani 1 1 d .
H4 H 0.5111 0.0695 0.3650 0.047 Uiso 1 1 calc R
N5 N 0.2636(5) 0.2959(7) 0.3498(3) 0.060(3) Uani 1 1 d .
N6 N 0.4792(5) 0.3635(8) 0.3166(3) 0.065(3) Uani 1 1 d .
N7 N 0.4854(5) 0.3286(9) 0.5122(3) 0.068(3) Uani 1 1 d .
N8 N 0.7021(4) 0.3033(7) 0.4707(3) 0.057(2) Uani 1 1 d .
O1 O 0.2237(5) 0.2435(6) 0.3563(4) 0.091(4) Uani 1 1 d .
O2 O 0.2557(5) 0.3752(5) 0.3550(3) 0.079(3) Uani 1 1 d .
O3 O 0.4673(5) 0.4414(6) 0.3217(3) 0.074(2) Uani 1 1 d .
O4 O 0.5316(5) 0.3353(7) 0.3067(3) 0.098(4) Uani 1 1 d .
O5 O 0.4360(5) 0.2901(8) 0.5200(4) 0.119(5) Uani 1 1 d .
O6 O 0.4902(5) 0.4088(6) 0.5108(3) 0.077(3) Uani 1 1 d .
O7 O 0.7082(5) 0.3815(5) 0.4744(3) 0.084(3) Uani 1 1 d .
O8 O 0.7422(6) 0.2573(7) 0.4598(5) 0.120(6) Uani 1 1 d .
I1 I 0.48697(3) 0.23054(3) 0.409978(13) 0.04167(16) Uani 1 1 d .
C37 C 0.3370(4) 0.1786(6) 0.3348(2) 0.039(2) Uani 1 1 d .
H37 H 0.3046 0.1380 0.3392 0.047 Uiso 1 1 calc R
C38 C 0.6509(5) 0.1382(7) 0.3590(3) 0.062(3) Uani 1 1 d .
H38A H 0.6562 0.1622 0.3355 0.093 Uiso 1 1 calc R
H38B H 0.6888 0.1482 0.3726 0.093 Uiso 1 1 calc R
H38C H 0.6158 0.1669 0.3705 0.093 Uiso 1 1 calc R
C39 C 0.3324(5) 0.5210(8) 0.2307(3) 0.037(2) Uani 1 1 d .
C40 C 0.3272(5) 0.4820(8) 0.2621(3) 0.052(3) Uani 1 1 d .
H40 H 0.3608 0.4575 0.2748 0.063 Uiso 1 1 calc R
C41 C 0.2639(7) 0.4826(9) 0.2737(3) 0.056(3) Uani 1 1 d .
H41 H 0.2486 0.4608 0.2952 0.068 Uiso 1 1 calc R
C42 C 0.2296(5) 0.5213(7) 0.2473(3) 0.036(2) Uani 1 1 d .
C43 C 0.1604(4) 0.5413(6) 0.2433(2) 0.039(2) Uani 1 1 d .
C44 C 0.1264(7) 0.5029(8) 0.2753(4) 0.056(4) Uani 1 1 d .
H44A H 0.1381 0.4415 0.2781 0.084 Uiso 1 1 calc R
H44B H 0.0815 0.5072 0.2717 0.084 Uiso 1 1 calc R
H44C H 0.1381 0.5356 0.2962 0.084 Uiso 1 1 calc R
C45 C 0.1471(4) 0.6396(6) 0.2427(2) 0.040(2) Uani 1 1 d .
C46 C 0.0886(5) 0.6723(6) 0.2330(3) 0.044(2) Uani 1 1 d .
H46 H 0.0558 0.6340 0.2267 0.052 Uiso 1 1 calc R
C47 C 0.0800(6) 0.7646(7) 0.2329(3) 0.052(3) Uani 1 1 d .
C48 C 0.1240(5) 0.8251(7) 0.2405(3) 0.053(3) Uani 1 1 d .
H48 H 0.1155 0.8859 0.2397 0.063 Uiso 1 1 calc R
C49 C 0.1806(5) 0.7940(8) 0.2492(3) 0.051(3) Uani 1 1 d .
C50 C 0.1309(6) 0.4955(6) 0.2113(3) 0.034(3) Uani 1 1 d .
C51 C 0.1050(5) 0.4153(7) 0.2074(3) 0.045(2) Uani 1 1 d .
H51 H 0.0991 0.3727 0.2251 0.054 Uiso 1 1 calc R
C52 C 0.0883(4) 0.4074(6) 0.1715(3) 0.048(2) Uani 1 1 d .
H52 H 0.0687 0.3581 0.1613 0.058 Uiso 1 1 calc R
C53 C 0.1048(5) 0.4815(7) 0.1542(3) 0.038(2) Uani 1 1 d .
C54 C 0.0968(6) 0.5076(7) 0.1162(4) 0.048(3) Uani 1 1 d .
C55 C 0.0428(4) 0.4566(8) 0.0998(3) 0.058(3) Uani 1 1 d .
H55A H 0.0366 0.4761 0.0758 0.088 Uiso 1 1 calc R
H55B H 0.0049 0.4670 0.1133 0.088 Uiso 1 1 calc R
H55C H 0.0525 0.3941 0.1000 0.088 Uiso 1 1 calc R
C56 C 0.0814(5) 0.6105(6) 0.1135(3) 0.048(2) Uani 1 1 d .
H56A H 0.1183 0.6443 0.1200 0.072 Uiso 1 1 calc R
H56B H 0.0473 0.6248 0.1294 0.072 Uiso 1 1 calc R
H56C H 0.0695 0.6250 0.0896 0.072 Uiso 1 1 calc R
C57 C 0.1528(6) 0.4911(7) 0.0941(3) 0.036(3) Uani 1 1 d .
C58 C 0.1608(5) 0.4481(8) 0.0624(3) 0.064(3) Uani 1 1 d .
H58 H 0.1287 0.4201 0.0496 0.077 Uiso 1 1 calc R
C59 C 0.2261(5) 0.4523(9) 0.0516(3) 0.066(4) Uani 1 1 d .
H59 H 0.2433 0.4272 0.0311 0.080 Uiso 1 1 calc R
C60 C 0.2582(7) 0.4996(5) 0.0768(3) 0.037(3) Uani 1 1 d .
C61 C 0.3254(5) 0.5235(8) 0.0789(3) 0.041(2) Uani 1 1 d .
C62 C 0.3606(6) 0.4877(7) 0.0494(3) 0.048(3) Uani 1 1 d .
H62A H 0.3647 0.4244 0.0521 0.072 Uiso 1 1 calc R
H62B H 0.4020 0.5143 0.0487 0.072 Uiso 1 1 calc R
H62C H 0.3387 0.5005 0.0275 0.072 Uiso 1 1 calc R
C63 C 0.3313(4) 0.6302(5) 0.0760(2) 0.0301(17) Uani 1 1 d .
C64 C 0.2825(4) 0.6795(6) 0.0643(2) 0.035(2) Uani 1 1 d .
H64 H 0.2452 0.6522 0.0570 0.043 Uiso 1 1 calc R
C65 C 0.2882(5) 0.7729(5) 0.0631(3) 0.033(2) Uani 1 1 d .
C66 C 0.3404(5) 0.8138(6) 0.0733(2) 0.045(2) Uani 1 1 d .
H66 H 0.3430 0.8757 0.0735 0.054 Uiso 1 1 calc R
C67 C 0.3907(4) 0.7619(7) 0.0836(3) 0.038(2) Uani 1 1 d .
C68 C 0.3866(4) 0.6695(6) 0.0850(3) 0.043(2) Uani 1 1 d .
H68 H 0.4212 0.6354 0.0920 0.051 Uiso 1 1 calc R
C69 C 0.3561(7) 0.4956(7) 0.1146(4) 0.046(3) Uani 1 1 d .
C70 C 0.3903(5) 0.4205(7) 0.1197(3) 0.052(3) Uani 1 1 d .
H70 H 0.4002 0.3767 0.1031 0.062 Uiso 1 1 calc R
C71 C 0.4076(4) 0.4240(7) 0.1563(3) 0.050(2) Uani 1 1 d .
H71 H 0.4322 0.3816 0.1679 0.060 Uiso 1 1 calc R
C72 C 0.3831(6) 0.4977(6) 0.1717(3) 0.038(3) Uani 1 1 d .
C73 C 0.3898(4) 0.5369(8) 0.2074(3) 0.049(3) Uani 1 1 d .
C74 C 0.4007(5) 0.6362(7) 0.2067(3) 0.058(3) Uani 1 1 d .
H74A H 0.4366 0.6494 0.1920 0.087 Uiso 1 1 calc R
H74B H 0.4084 0.6573 0.2304 0.087 Uiso 1 1 calc R
H74C H 0.3638 0.6653 0.1972 0.087 Uiso 1 1 calc R
C75 C 0.4458(6) 0.4954(9) 0.2268(3) 0.060(4) Uani 1 1 d .
H75A H 0.4393 0.4323 0.2289 0.090 Uiso 1 1 calc R
H75B H 0.4494 0.5212 0.2501 0.090 Uiso 1 1 calc R
H75C H 0.4839 0.5065 0.2136 0.090 Uiso 1 1 calc R
C76 C 0.1926(5) 0.7066(7) 0.2513(2) 0.044(2) Uani 1 1 d .
H76 H 0.2327 0.6886 0.2586 0.053 Uiso 1 1 calc R
I2 I 0.23695(3) 0.72857(3) 0.157749(13) 0.04313(16) Uani 1 1 d .
N9 N 0.2725(4) 0.5422(5) 0.2206(2) 0.0417(18) Uani 1 1 d .
H9A H 0.2625 0.5653 0.2004 0.050 Uiso 1 1 calc R
N10 N 0.3507(3) 0.5420(5) 0.14500(19) 0.0356(17) Uani 1 1 d .
H10A H 0.3303 0.5913 0.1475 0.043 Uiso 1 1 calc R
N11 N 0.2138(4) 0.5221(6) 0.1022(2) 0.0402(19) Uani 1 1 d .
H11 H 0.2226 0.5522 0.1211 0.048 Uiso 1 1 calc R
N12 N 0.1352(4) 0.5355(5) 0.1790(2) 0.0383(17) Uani 1 1 d .
H12 H 0.1535 0.5856 0.1746 0.046 Uiso 1 1 calc R
N13 N 0.2329(4) 0.8258(7) 0.0547(3) 0.053(2) Uani 1 1 d .
N14 N 0.4498(4) 0.8034(6) 0.0942(3) 0.054(2) Uani 1 1 d .
N15 N 0.0150(6) 0.7944(8) 0.2225(3) 0.074(3) Uani 1 1 d .
N16 N 0.2305(6) 0.8567(7) 0.2552(3) 0.073(3) Uani 1 1 d .
O9 O 0.2787(5) 0.8267(6) 0.2657(4) 0.123(5) Uani 1 1 d .
O10 O 0.2223(5) 0.9329(6) 0.2485(3) 0.093(3) Uani 1 1 d .
O11 O -0.0292(6) 0.7391(7) 0.2220(4) 0.109(5) Uani 1 1 d .
O12 O 0.0078(5) 0.8735(6) 0.2169(3) 0.093(3) Uani 1 1 d .
O13 O 0.4935(6) 0.7614(6) 0.1049(5) 0.119(6) Uani 1 1 d .
O14 O 0.4517(4) 0.8844(6) 0.0931(3) 0.081(3) Uani 1 1 d .
O15 O 0.2370(4) 0.9035(5) 0.0553(3) 0.076(3) Uani 1 1 d .
O16 O 0.1860(6) 0.7868(7) 0.0442(4) 0.127(6) Uani 1 1 d .
N1A N 0.4020(5) 0.5487(6) 0.4289(2) 0.066(3) Uani 1 1 d D
C1A C 0.3768(6) 0.4548(7) 0.4291(4) 0.064(3) Uani 1 1 d D
H1A1 H 0.3820 0.4305 0.4054 0.077 Uiso 1 1 calc R
H1A2 H 0.4033 0.4198 0.4450 0.077 Uiso 1 1 calc R
C2A C 0.3098(5) 0.4414(8) 0.4400(4) 0.082(4) Uani 1 1 d D
H2A1 H 0.2823 0.4620 0.4210 0.099 Uiso 1 1 calc R
H2A2 H 0.3012 0.4773 0.4609 0.099 Uiso 1 1 calc R
C3A C 0.2938(6) 0.3419(9) 0.4485(5) 0.093(5) Uani 1 1 d D
H3A1 H 0.3095 0.3047 0.4293 0.112 Uiso 1 1 calc R
H3A2 H 0.3158 0.3246 0.4701 0.112 Uiso 1 1 calc R
C4A C 0.2273(6) 0.3256(11) 0.4530(5) 0.095(5) Uani 1 1 d D
H4A1 H 0.2119 0.3595 0.4729 0.143 Uiso 1 1 calc R
H4A2 H 0.2204 0.2633 0.4573 0.143 Uiso 1 1 calc R
H4A3 H 0.2051 0.3431 0.4318 0.143 Uiso 1 1 calc R
C5A C 0.3556(5) 0.6108(7) 0.4103(4) 0.083(4) Uani 1 1 d D
H5A1 H 0.3166 0.6119 0.4240 0.099 Uiso 1 1 calc R
H5A2 H 0.3731 0.6705 0.4107 0.099 Uiso 1 1 calc R
C6A C 0.3397(8) 0.5880(10) 0.3728(4) 0.106(6) Uani 1 1 d D
H6A1 H 0.3150 0.5336 0.3729 0.127 Uiso 1 1 calc R
H6A2 H 0.3788 0.5758 0.3602 0.127 Uiso 1 1 calc R
C7A C 0.3015(11) 0.6617(16) 0.3512(7) 0.164(9) Uani 1 1 d DU
H7A1 H 0.3198 0.7202 0.3551 0.196 Uiso 1 1 calc R
H7A2 H 0.3027 0.6488 0.3259 0.196 Uiso 1 1 calc R
C8A C 0.2396(14) 0.659(3) 0.3636(10) 0.282(17) Uani 1 1 d DU
H8A1 H 0.2395 0.6410 0.3881 0.424 Uiso 1 1 calc R
H8A2 H 0.2156 0.6174 0.3498 0.424 Uiso 1 1 calc R
H8A3 H 0.2210 0.7172 0.3616 0.424 Uiso 1 1 calc R
C9A C 0.4636(5) 0.5496(9) 0.4079(4) 0.087(4) Uani 1 1 d D
H9A1 H 0.4556 0.5248 0.3845 0.104 Uiso 1 1 calc R
H9A2 H 0.4768 0.6109 0.4047 0.104 Uiso 1 1 calc R
C10A C 0.5168(7) 0.4994(10) 0.4245(4) 0.084(5) Uani 1 1 d DU
H10B H 0.5083 0.4360 0.4261 0.100 Uiso 1 1 calc R
H10C H 0.5282 0.5225 0.4477 0.100 Uiso 1 1 calc R
C11A C 0.5701(13) 0.524(2) 0.3936(7) 0.225(14) Uani 1 1 d DU
H11A H 0.5554 0.5050 0.3703 0.271 Uiso 1 1 calc R
H11B H 0.5782 0.5871 0.3931 0.271 Uiso 1 1 calc R
C12A C 0.6258(15) 0.477(2) 0.4030(9) 0.298(18) Uani 1 1 d DU
H12A H 0.6231 0.4165 0.3944 0.448 Uiso 1 1 calc R
H12B H 0.6302 0.4761 0.4285 0.448 Uiso 1 1 calc R
H12C H 0.6619 0.5054 0.3926 0.448 Uiso 1 1 calc R
C13A C 0.4124(8) 0.5768(9) 0.4669(3) 0.090(5) Uani 1 1 d D
H13D H 0.3725 0.5732 0.4796 0.107 Uiso 1 1 calc R
H13E H 0.4417 0.5355 0.4781 0.107 Uiso 1 1 calc R
C14A C 0.4379(10) 0.6682(12) 0.4702(5) 0.148(8) Uani 1 1 d DU
H14A H 0.4093 0.7094 0.4585 0.178 Uiso 1 1 calc R
H14B H 0.4785 0.6713 0.4582 0.178 Uiso 1 1 calc R
C15A C 0.4468(9) 0.6979(15) 0.5110(5) 0.115(6) Uani 1 1 d DU
H15A H 0.4424 0.7619 0.5135 0.138 Uiso 1 1 calc R
H15B H 0.4162 0.6686 0.5262 0.138 Uiso 1 1 calc R
C16A C 0.5081(9) 0.6706(15) 0.5190(6) 0.145(8) Uani 1 1 d DU
H16A H 0.5261 0.6409 0.4987 0.217 Uiso 1 1 calc R
H16B H 0.5072 0.6305 0.5389 0.217 Uiso 1 1 calc R
H16C H 0.5334 0.7217 0.5248 0.217 Uiso 1 1 calc R
N2A N 0.1475(5) 0.0425(6) 0.1386(3) 0.064(3) Uani 1 1 d D
C1B C 0.1210(6) -0.0498(7) 0.1391(4) 0.082(4) Uani 1 1 d D
H1B1 H 0.1215 -0.0708 0.1635 0.099 Uiso 1 1 calc R
H1B2 H 0.1493 -0.0878 0.1256 0.099 Uiso 1 1 calc R
C2B C 0.0549(7) -0.0622(8) 0.1246(4) 0.089(4) Uani 1 1 d D
H2B1 H 0.0527 -0.0374 0.1008 0.107 Uiso 1 1 calc R
H2B2 H 0.0252 -0.0297 0.1395 0.107 Uiso 1 1 calc R
C3B C 0.0355(8) -0.1593(9) 0.1233(5) 0.111(6) Uani 1 1 d D
H3B1 H 0.0622 -0.1897 0.1062 0.134 Uiso 1 1 calc R
H3B2 H 0.0435 -0.1857 0.1465 0.134 Uiso 1 1 calc R
C4B C -0.0268(9) -0.1741(17) 0.1144(9) 0.211(15) Uani 1 1 d D
H4B1 H -0.0507 -0.1869 0.1355 0.317 Uiso 1 1 calc R
H4B2 H -0.0294 -0.2238 0.0984 0.317 Uiso 1 1 calc R
H4B3 H -0.0438 -0.1220 0.1031 0.317 Uiso 1 1 calc R
C5B C 0.2089(6) 0.0475(8) 0.1586(4) 0.084(4) Uani 1 1 d D
H5B1 H 0.2208 0.1095 0.1612 0.100 Uiso 1 1 calc R
H5B2 H 0.2027 0.0232 0.1823 0.100 Uiso 1 1 calc R
C6B C 0.2618(8) -0.0012(12) 0.1412(6) 0.133(9) Uani 1 1 d D
H6B1 H 0.2723 0.0299 0.1194 0.159 Uiso 1 1 calc R
H6B2 H 0.2465 -0.0598 0.1346 0.159 Uiso 1 1 calc R
C7B C 0.3242(8) -0.0133(13) 0.1632(5) 0.117(6) Uani 1 1 d DU
H7B1 H 0.3159 -0.0521 0.1833 0.141 Uiso 1 1 calc R
H7B2 H 0.3559 -0.0418 0.1484 0.141 Uiso 1 1 calc R
C8B C 0.3468(14) 0.0639(17) 0.1751(9) 0.234(13) Uani 1 1 d DU
H8B1 H 0.3787 0.0530 0.1927 0.352 Uiso 1 1 calc R
H8B2 H 0.3130 0.0980 0.1854 0.352 Uiso 1 1 calc R
H8B3 H 0.3649 0.0966 0.1556 0.352 Uiso 1 1 calc R
C9B C 0.1527(7) 0.0744(9) 0.1010(3) 0.088(4) Uani 1 1 d D
H9B1 H 0.1110 0.0701 0.0903 0.105 Uiso 1 1 calc R
H9B2 H 0.1798 0.0329 0.0883 0.105 Uiso 1 1 calc R
C10B C 0.1776(11) 0.1681(11) 0.0938(4) 0.145(9) Uani 1 1 d D
H10D H 0.2119 0.1795 0.1104 0.174 Uiso 1 1 calc R
H10E H 0.1440 0.2100 0.0993 0.174 Uiso 1 1 calc R
C11B C 0.2024(13) 0.189(2) 0.0550(6) 0.181(11) Uani 1 1 d DU
H11C H 0.1694 0.1725 0.0384 0.217 Uiso 1 1 calc R
H11D H 0.2078 0.2532 0.0532 0.217 Uiso 1 1 calc R
C12B C 0.2569(15) 0.150(2) 0.0440(10) 0.270(16) Uani 1 1 d DU
H12D H 0.2821 0.1347 0.0643 0.405 Uiso 1 1 calc R
H12E H 0.2801 0.1914 0.0293 0.405 Uiso 1 1 calc R
H12F H 0.2472 0.0978 0.0305 0.405 Uiso 1 1 calc R
C13B C 0.1033(7) 0.1086(8) 0.1571(3) 0.084(4) Uani 1 1 d D
H13F H 0.1231 0.1670 0.1564 0.101 Uiso 1 1 calc R
H13G H 0.0645 0.1122 0.1434 0.101 Uiso 1 1 calc R
C14B C 0.0862(8) 0.0880(10) 0.1953(4) 0.099(5) Uani 1 1 d D
H14C H 0.1232 0.0932 0.2105 0.119 Uiso 1 1 calc R
H14D H 0.0697 0.0280 0.1973 0.119 Uiso 1 1 calc R
C15B C 0.0350(8) 0.1572(12) 0.2063(5) 0.112(6) Uani 1 1 d DU
H15C H 0.0370 0.1673 0.2318 0.135 Uiso 1 1 calc R
H15D H 0.0429 0.2134 0.1944 0.135 Uiso 1 1 calc R
C16B C -0.0242(10) 0.1263(14) 0.1973(6) 0.149(8) Uani 1 1 d DU
H16D H -0.0222 0.0976 0.1745 0.223 Uiso 1 1 calc R
H16E H -0.0533 0.1754 0.1962 0.223 Uiso 1 1 calc R
H16F H -0.0383 0.0844 0.2149 0.223 Uiso 1 1 calc R

loop_
_atom_site_aniso_label
_atom_site_aniso_U_11
_atom_site_aniso_U_22
_atom_site_aniso_U_33
_atom_site_aniso_U_23
_atom_site_aniso_U_13
_atom_site_aniso_U_12
C1 0.032(6) 0.027(6) 0.066(9) -0.008(4) -0.011(6) -0.004(4)
C2 0.046(6) 0.046(5) 0.069(7) -0.015(5) -0.014(5) -0.003(5)
C3 0.047(5) 0.047(6) 0.064(7) 0.017(5) 0.005(5) -0.009(5)
C4 0.034(5) 0.038(4) 0.050(6) 0.003(6) -0.007(5) -0.007(5)
C5 0.027(6) 0.054(6) 0.041(7) 0.007(4) -0.002(5) -0.007(4)
C6 0.045(6) 0.059(6) 0.065(7) 0.007(5) 0.011(5) -0.014(5)
C7 0.036(5) 0.061(7) 0.076(7) 0.028(6) -0.001(5) -0.027(5)
C8 0.033(6) 0.040(5) 0.051(7) 0.005(4) 0.000(5) -0.004(4)
C9 0.044(5) 0.096(9) 0.047(6) 0.038(6) -0.004(4) -0.029(6)
C10 0.054(6) 0.064(7) 0.053(7) 0.030(5) -0.013(5) -0.002(6)
C11 0.015(5) 0.061(7) 0.033(6) 0.010(4) -0.003(5) 0.003(4)
C12 0.030(5) 0.030(4) 0.040(5) 0.005(4) -0.007(4) -0.004(4)
C13 0.040(6) 0.053(5) 0.042(6) 0.016(5) -0.015(5) 0.010(5)
C14 0.041(5) 0.036(4) 0.027(4) -0.002(3) 0.000(3) -0.002(4)
C15 0.022(4) 0.040(5) 0.038(5) -0.007(4) 0.006(3) 0.000(4)
C16 0.039(6) 0.045(5) 0.049(6) -0.001(4) 0.003(4) -0.011(4)
C17 0.029(4) 0.043(5) 0.044(5) 0.005(4) 0.000(3) -0.005(4)
C18 0.035(5) 0.043(5) 0.034(5) -0.007(4) -0.012(4) 0.008(4)
C19 0.025(4) 0.050(5) 0.051(6) 0.004(4) -0.002(4) -0.005(4)
C20 0.025(6) 0.028(5) 0.039(7) 0.001(3) 0.000(5) 0.001(3)
C21 0.042(5) 0.040(5) 0.063(7) 0.007(4) -0.002(4) 0.008(4)
C22 0.055(6) 0.049(5) 0.045(5) -0.010(5) 0.000(5) 0.021(5)
C23 0.025(6) 0.044(7) 0.066(9) -0.010(4) 0.023(5) 0.005(4)
C24 0.039(5) 0.052(6) 0.052(6) -0.011(5) 0.011(4) -0.006(5)
C25 0.053(9) 0.052(7) 0.111(13) -0.002(6) 0.027(9) 0.004(6)
C26 0.045(6) 0.041(5) 0.032(6) -0.011(5) 0.006(4) 0.000(5)
C27 0.093(10) 0.061(6) 0.031(6) -0.015(5) 0.012(6) 0.004(7)
C28 0.046(7) 0.068(7) 0.051(8) -0.012(5) -0.008(6) 0.002(5)
C29 0.033(5) 0.053(6) 0.045(6) -0.014(5) -0.006(4) 0.002(5)
C30 0.048(5) 0.046(5) 0.040(5) -0.013(4) -0.001(4) -0.004(5)
C31 0.053(7) 0.066(6) 0.029(6) -0.006(4) -0.009(5) -0.012(5)
C32 0.045(5) 0.037(4) 0.030(5) 0.003(3) -0.014(4) -0.003(4)
C33 0.051(6) 0.053(6) 0.052(6) 0.004(5) -0.002(5) -0.007(5)
C34 0.084(8) 0.044(5) 0.034(5) 0.013(4) 0.003(5) -0.024(6)
C35 0.082(8) 0.053(6) 0.022(4) 0.013(4) -0.001(4) -0.006(6)
C36 0.052(6) 0.046(5) 0.030(5) 0.006(4) 0.002(4) -0.008(4)
N1 0.030(4) 0.038(5) 0.056(5) 0.004(4) 0.007(3) -0.013(4)
N2 0.024(4) 0.049(4) 0.040(5) 0.009(4) -0.006(3) -0.006(4)
N3 0.028(4) 0.044(4) 0.045(5) -0.007(3) 0.003(3) 0.008(3)
N4 0.030(4) 0.050(4) 0.036(4) -0.016(3) 0.005(3) -0.007(4)
N5 0.070(7) 0.053(5) 0.058(6) 0.010(5) 0.002(5) -0.007(5)
N6 0.070(6) 0.081(8) 0.045(5) 0.016(5) -0.008(4) -0.026(6)
N7 0.064(7) 0.084(8) 0.057(7) -0.021(6) 0.017(4) -0.005(6)
N8 0.048(6) 0.049(5) 0.073(6) -0.004(5) 0.002(4) -0.022(5)
O1 0.067(7) 0.063(5) 0.142(10) 0.004(6) 0.038(6) -0.006(5)
O2 0.092(7) 0.054(5) 0.089(7) 0.005(4) 0.014(5) 0.024(5)
O3 0.086(6) 0.044(4) 0.094(7) 0.008(4) -0.013(5) -0.007(4)
O4 0.091(7) 0.071(6) 0.131(9) -0.009(6) 0.051(6) -0.022(6)
O5 0.055(6) 0.091(7) 0.211(15) -0.046(8) 0.065(8) 0.004(6)
O6 0.107(8) 0.049(5) 0.076(7) -0.009(4) 0.011(5) 0.033(5)
O7 0.083(6) 0.051(5) 0.117(8) -0.006(5) 0.029(5) -0.024(5)
O8 0.059(7) 0.062(6) 0.239(17) 0.002(8) 0.068(9) -0.011(6)
I1 0.0476(3) 0.0373(3) 0.0402(3) 0.0003(3) -0.0026(2) -0.0015(2)
C37 0.042(5) 0.046(5) 0.030(5) -0.003(4) 0.000(3) -0.006(4)
C38 0.050(6) 0.059(6) 0.078(8) 0.002(6) 0.006(5) -0.020(6)
C39 0.026(5) 0.050(5) 0.034(5) 0.000(5) -0.010(4) -0.008(5)
C40 0.027(5) 0.065(6) 0.065(8) 0.021(6) -0.007(5) 0.011(5)
C41 0.052(8) 0.080(7) 0.037(7) 0.024(5) -0.005(6) 0.014(6)
C42 0.039(5) 0.031(4) 0.038(6) -0.007(4) 0.001(4) -0.001(4)
C43 0.040(5) 0.042(5) 0.035(5) 0.004(4) 0.005(4) 0.002(4)
C44 0.047(7) 0.061(7) 0.059(8) 0.018(5) 0.017(6) -0.004(5)
C45 0.046(5) 0.042(5) 0.032(5) -0.003(4) 0.005(4) -0.002(4)
C46 0.054(6) 0.031(5) 0.046(6) -0.006(4) 0.005(4) 0.000(4)
C47 0.061(7) 0.042(6) 0.052(7) 0.002(4) 0.003(5) 0.027(5)
C48 0.069(7) 0.038(5) 0.051(6) -0.014(4) 0.005(5) -0.002(5)
C49 0.050(6) 0.054(6) 0.049(6) -0.006(5) 0.005(5) -0.012(5)
C50 0.034(6) 0.041(6) 0.028(6) 0.004(3) 0.001(5) -0.001(4)
C51 0.043(5) 0.042(5) 0.051(6) 0.007(4) 0.004(4) -0.009(4)
C52 0.041(5) 0.034(5) 0.069(7) 0.004(4) 0.009(4) -0.016(4)
C53 0.023(4) 0.045(5) 0.047(6) -0.012(5) -0.004(5) -0.007(4)
C54 0.033(7) 0.048(6) 0.063(9) -0.020(5) -0.012(6) -0.003(4)
C55 0.030(5) 0.083(8) 0.062(7) 0.005(6) 0.002(4) 0.006(5)
C56 0.044(5) 0.049(6) 0.051(6) 0.001(4) -0.009(4) 0.016(5)
C57 0.028(6) 0.042(5) 0.037(6) 0.012(4) -0.012(5) -0.012(4)
C58 0.044(6) 0.075(8) 0.075(8) -0.033(6) -0.006(5) -0.023(6)
C59 0.049(6) 0.100(10) 0.050(7) -0.025(6) 0.004(5) -0.018(7)
C60 0.047(8) 0.021(5) 0.042(7) -0.007(3) -0.003(6) -0.004(4)
C61 0.037(5) 0.038(5) 0.048(6) 0.002(5) -0.002(4) 0.008(5)
C62 0.041(7) 0.047(5) 0.056(7) 0.019(5) -0.007(5) -0.006(5)
C63 0.026(4) 0.029(4) 0.035(5) 0.002(3) 0.003(3) 0.009(3)
C64 0.043(5) 0.040(5) 0.023(4) 0.005(3) -0.009(3) -0.001(4)
C65 0.042(5) 0.027(4) 0.031(5) 0.007(3) -0.006(4) 0.010(4)
C66 0.070(7) 0.037(5) 0.028(5) 0.009(4) 0.018(4) 0.006(5)
C67 0.033(5) 0.055(6) 0.028(5) 0.001(4) 0.005(4) -0.007(4)
C68 0.035(5) 0.049(5) 0.044(5) -0.006(4) 0.004(4) 0.000(4)
C69 0.031(7) 0.045(7) 0.062(9) 0.008(5) -0.002(6) 0.006(4)
C70 0.053(6) 0.058(6) 0.045(6) 0.018(5) 0.010(4) 0.031(5)
C71 0.039(4) 0.050(5) 0.063(6) 0.011(5) 0.006(5) 0.018(4)
C72 0.038(7) 0.045(7) 0.031(6) 0.012(4) 0.013(5) 0.000(4)
C73 0.030(5) 0.068(7) 0.050(6) 0.024(5) -0.003(4) -0.013(5)
C74 0.057(6) 0.063(7) 0.054(6) -0.002(5) -0.007(5) -0.010(6)
C75 0.031(7) 0.116(12) 0.033(6) 0.011(5) -0.011(5) 0.004(5)
C76 0.054(6) 0.055(6) 0.024(4) -0.005(4) 0.000(4) -0.021(5)
I2 0.0488(3) 0.0372(3) 0.0435(4) 0.0009(3) 0.0022(3) -0.0002(2)
N9 0.039(4) 0.048(4) 0.038(4) 0.006(3) 0.000(3) -0.002(4)
N10 0.030(4) 0.031(4) 0.045(5) -0.004(3) -0.003(3) -0.002(3)
N11 0.033(4) 0.054(4) 0.034(4) 0.005(4) -0.007(3) -0.008(4)
N12 0.038(4) 0.034(4) 0.043(5) -0.003(3) 0.003(3) -0.006(4)
N13 0.047(6) 0.057(6) 0.056(6) 0.012(5) -0.006(4) 0.019(5)
N14 0.050(5) 0.044(5) 0.069(6) -0.007(4) -0.006(4) -0.009(5)
N15 0.062(7) 0.067(7) 0.092(9) -0.006(6) -0.017(6) 0.015(6)
N16 0.088(8) 0.040(5) 0.090(8) -0.013(5) -0.010(6) -0.004(6)
O9 0.086(8) 0.049(5) 0.233(15) -0.019(7) -0.056(9) -0.013(6)
O10 0.118(8) 0.045(5) 0.116(8) -0.013(5) 0.009(6) -0.033(5)
O11 0.069(7) 0.078(7) 0.179(14) 0.005(7) -0.031(8) 0.017(6)
O12 0.095(7) 0.052(5) 0.133(9) -0.009(5) -0.037(6) 0.023(5)
O13 0.056(7) 0.047(5) 0.254(17) 0.010(7) -0.045(9) 0.006(5)
O14 0.089(6) 0.058(5) 0.095(7) 0.012(4) -0.027(5) -0.035(5)
O15 0.086(7) 0.043(5) 0.099(8) 0.005(5) -0.025(5) 0.024(4)
O16 0.103(9) 0.078(7) 0.201(15) 0.031(8) -0.090(10) 0.009(7)
N1A 0.090(8) 0.054(5) 0.053(6) 0.009(4) 0.016(5) 0.018(6)
C1A 0.073(8) 0.055(7) 0.064(8) -0.007(6) 0.005(6) 0.016(7)
C2A 0.056(7) 0.064(8) 0.126(12) -0.005(8) -0.008(7) 0.010(7)
C3A 0.072(9) 0.077(9) 0.132(14) -0.025(9) 0.016(8) 0.004(8)
C4A 0.074(10) 0.088(11) 0.124(13) 0.002(9) 0.043(9) -0.004(9)
C5A 0.048(6) 0.052(6) 0.148(13) 0.037(9) 0.000(8) -0.005(5)
C6A 0.103(12) 0.081(10) 0.134(15) 0.007(10) -0.058(11) 0.011(9)
C7A 0.164(9) 0.163(9) 0.164(9) 0.0000(10) 0.0000(10) -0.0001(10)
C8A 0.283(17) 0.282(17) 0.283(17) 0.0001(10) 0.0000(10) 0.0002(10)
C9A 0.070(8) 0.069(7) 0.121(12) 0.012(9) 0.017(9) 0.005(7)
C10A 0.083(5) 0.083(5) 0.084(5) -0.0002(10) 0.0000(10) 0.0001(10)
C11A 0.225(14) 0.225(14) 0.226(14) 0.0001(10) 0.0001(10) 0.0001(10)
C12A 0.298(18) 0.299(18) 0.298(18) 0.0001(10) 0.0000(10) -0.0001(10)
C13A 0.141(13) 0.073(8) 0.054(8) -0.022(6) 0.022(8) -0.012(9)
C14A 0.148(8) 0.148(8) 0.148(8) -0.0002(10) 0.0003(10) -0.0003(10)
C15A 0.115(6) 0.115(6) 0.114(6) -0.0002(10) -0.0001(10) 0.0001(10)
C16A 0.144(8) 0.145(8) 0.144(8) 0.0001(10) -0.0002(10) 0.0002(10)
N2A 0.076(7) 0.045(5) 0.072(7) 0.005(5) 0.006(5) 0.003(5)
C1B 0.098(11) 0.043(6) 0.106(11) -0.017(7) -0.011(9) 0.005(8)
C2B 0.105(11) 0.070(8) 0.093(10) -0.023(8) -0.018(8) -0.025(8)
C3B 0.115(14) 0.071(9) 0.149(16) -0.041(10) -0.005(12) 0.002(10)
C4B 0.105(17) 0.112(18) 0.42(5) -0.01(2) -0.05(2) -0.030(16)
C5B 0.093(9) 0.058(7) 0.099(11) 0.014(8) -0.029(9) -0.006(7)
C6B 0.069(10) 0.112(13) 0.22(2) 0.025(14) -0.011(11) -0.005(10)
C7B 0.117(6) 0.117(6) 0.117(6) -0.0001(10) -0.0007(10) -0.0002(10)
C8B 0.234(13) 0.234(13) 0.234(13) 0.0000(10) 0.0000(10) 0.0001(10)
C9B 0.082(9) 0.093(10) 0.089(10) -0.012(8) 0.012(7) 0.002(9)
C10B 0.23(2) 0.135(15) 0.067(10) 0.030(9) 0.004(11) -0.105(16)
C11B 0.181(11) 0.181(11) 0.181(11) 0.0001(10) 0.0001(10) 0.0002(10)
C12B 0.270(16) 0.270(16) 0.270(16) 0.0001(10) 0.0001(10) 0.0001(10)
C13B 0.131(12) 0.055(7) 0.067(8) -0.001(6) -0.001(8) 0.019(8)
C14B 0.126(14) 0.080(9) 0.093(11) -0.030(8) 0.016(9) -0.030(10)
C15B 0.112(6) 0.112(6) 0.112(6) -0.0004(10) 0.0004(10) -0.0005(10)
C16B 0.149(8) 0.149(8) 0.149(8) 0.0001(10) 0.0000(10) 0.0003(10)

loop_
_atom_type_symbol
_atom_type_description
_atom_type_scat_dispersion_real
_atom_type_scat_dispersion_imag
_atom_type_scat_source
C C 0.0033 0.0016 'International Tables Vol C Tables 4.2.6.8 and 6.1.1.4'
H H 0.0000 0.0000 'International Tables Vol C Tables 4.2.6.8 and 6.1.1.4'
I I -0.4742 1.8119 'International Tables Vol C Tables 4.2.6.8 and 6.1.1.4'
N N 0.0061 0.0033 'International Tables Vol C Tables 4.2.6.8 and 6.1.1.4'
O O 0.0106 0.0060 'International Tables Vol C Tables 4.2.6.8 and 6.1.1.4'

loop_
_geom_angle_atom_site_label_1
_geom_angle_atom_site_label_2
_geom_angle_atom_site_label_3
_geom_angle
N1 C1 C2 103.9(11)
N1 C1 C30 123.8(8)
C2 C1 C30 132.1(11)
C3 C2 C1 109.8(10)
C3 C2 H2 125.1
C1 C2 H2 125.1
C2 C3 C4 107.2(10)
C2 C3 H3 126.4
C4 C3 H3 126.4
N1 C4 C3 107.6(11)
N1 C4 C5 123.0(10)
C3 C4 C5 129.2(10)
C4 C5 C7 110.2(10)
C4 C5 C8 111.9(11)
C7 C5 C8 110.4(9)
C4 C5 C6 109.3(9)
C7 C5 C6 105.0(9)
C8 C5 C6 109.8(9)
C5 C6 H6A 109.5
C5 C6 H6B 109.5
H6A C6 H6B 109.5
C5 C6 H6C 109.5
H6A C6 H6C 109.5
H6B C6 H6C 109.5
C5 C7 H7A 109.5
C5 C7 H7B 109.5
H7A C7 H7B 109.5
C5 C7 H7C 109.5
H7A C7 H7C 109.5
H7B C7 H7C 109.5
N2 C8 C9 110.3(11)
N2 C8 C5 120.9(10)
C9 C8 C5 128.8(11)
C8 C9 C10 105.0(10)
C8 C9 H9 127.5
C10 C9 H9 127.5
C11 C10 C9 109.4(10)
C11 C10 H10 125.3
C9 C10 H10 125.3
C10 C11 N2 108.1(10)
C10 C11 C12 130.7(10)
N2 C11 C12 121.2(9)
C20 C12 C14 109.8(8)
C20 C12 C11 110.4(9)
C14 C12 C11 112.1(8)
C20 C12 C13 109.1(8)
C14 C12 C13 106.9(8)
C11 C12 C13 108.3(8)
C12 C13 H13A 109.5
C12 C13 H13B 109.5
H13A C13 H13B 109.5
C12 C13 H13C 109.5
H13A C13 H13C 109.5
H13B C13 H13C 109.5
C15 C14 C19 117.7(8)
C15 C14 C12 121.2(8)
C19 C14 C12 121.1(8)
C16 C15 C14 119.7(8)
C16 C15 H15 120.1
C14 C15 H15 120.1
C17 C16 C15 124.6(9)
C17 C16 N8 117.3(9)
C15 C16 N8 118.0(9)
C16 C17 C18 114.6(8)
C16 C17 H17 122.7
C18 C17 H17 122.7
C19 C18 C17 124.6(9)
C19 C18 N7 119.5(9)
C17 C18 N7 115.7(8)
C18 C19 C14 118.8(8)
C18 C19 H19 120.6
C14 C19 H19 120.6
C21 C20 N3 102.8(9)
C21 C20 C12 133.9(9)
N3 C20 C12 123.2(8)
C20 C21 C22 109.8(9)
C20 C21 H21 125.1
C22 C21 H21 125.1
C23 C22 C21 108.6(9)
C23 C22 H22 125.7
C21 C22 H22 125.7
C22 C23 N3 106.7(11)
C22 C23 C24 128.6(10)
N3 C23 C24 124.6(9)
C26 C24 C25 114.0(10)
C26 C24 C23 110.7(9)
C25 C24 C23 107.2(10)
C26 C24 C38 110.2(10)
C25 C24 C38 106.5(8)
C23 C24 C38 108.1(9)
C24 C25 H25A 109.5
C24 C25 H25B 109.5
H25A C25 H25B 109.5
C24 C25 H25C 109.5
H25A C25 H25C 109.5
H25B C25 H25C 109.5
N4 C26 C27 105.5(11)
N4 C26 C24 125.0(9)
C27 C26 C24 129.0(12)
C26 C27 C28 106.4(12)
C26 C27 H27 126.8
C28 C27 H27 126.8
C29 C28 C27 109.2(11)
C29 C28 H28 125.4
C27 C28 H28 125.4
C28 C29 N4 107.7(10)
C28 C29 C30 129.0(11)
N4 C29 C30 123.3(9)
C29 C30 C1 108.7(10)
C29 C30 C32 112.3(9)
C1 C30 C32 108.8(8)
C29 C30 C31 110.5(9)
C1 C30 C31 109.1(9)
C32 C30 C31 107.4(8)
C30 C31 H31A 109.5
C30 C31 H31B 109.5
H31A C31 H31B 109.5
C30 C31 H31C 109.5
H31A C31 H31C 109.5
H31B C31 H31C 109.5
C33 C32 C37 118.2(9)
C33 C32 C30 120.5(9)
C37 C32 C30 121.3(8)
C32 C33 C34 118.0(11)
C32 C33 H33 121.0
C34 C33 H33 121.0
C35 C34 C33 123.7(10)
C35 C34 N6 117.4(11)
C33 C34 N6 118.6(12)
C36 C35 C34 117.2(10)
C36 C35 H35 121.4
C34 C35 H35 121.4
C35 C36 C37 121.1(10)
C35 C36 N5 119.8(9)
C37 C36 N5 119.0(9)
C4 N1 C1 111.4(9)
C4 N1 H1 124.3
C1 N1 H1 124.3
C8 N2 C11 107.3(9)
C8 N2 H2A 126.4
C11 N2 H2A 126.4
C23 N3 C20 112.0(9)
C23 N3 H3A 124.0
C20 N3 H3A 124.0
C29 N4 C26 111.2(8)
C29 N4 H4 124.4
C26 N4 H4 124.4
O1 N5 O2 121.3(12)
O1 N5 C36 121.0(11)
O2 N5 C36 117.5(10)
O3 N6 O4 124.1(11)
O3 N6 C34 118.6(11)
O4 N6 C34 117.2(12)
O6 N7 O5 123.4(11)
O6 N7 C18 120.7(10)
O5 N7 C18 115.9(11)
O8 N8 O7 123.2(10)
O8 N8 C16 117.7(9)
O7 N8 C16 119.1(10)
C36 C37 C32 121.7(9)
C36 C37 H37 119.2
C32 C37 H37 119.2
C24 C38 H38A 109.5
C24 C38 H38B 109.5
H38A C38 H38B 109.5
C24 C38 H38C 109.5
H38A C38 H38C 109.5
H38B C38 H38C 109.5
C40 C39 N9 106.0(10)
C40 C39 C73 130.8(10)
N9 C39 C73 123.1(9)
C39 C40 C41 110.7(10)
C39 C40 H40 124.6
C41 C40 H40 124.6
C42 C41 C40 106.5(11)
C42 C41 H41 126.7
C40 C41 H41 126.8
C41 C42 N9 106.0(10)
C41 C42 C43 132.7(11)
N9 C42 C43 121.3(9)
C42 C43 C45 112.3(8)
C42 C43 C44 107.9(9)
C45 C43 C44 107.4(8)
C42 C43 C50 112.7(8)
C45 C43 C50 110.9(8)
C44 C43 C50 105.2(9)
C43 C44 H44A 109.5
C43 C44 H44B 109.5
H44A C44 H44B 109.5
C43 C44 H44C 109.5
H44A C44 H44C 109.5
H44B C44 H44C 109.5
C46 C45 C76 114.4(9)
C46 C45 C43 121.3(9)
C76 C45 C43 124.3(9)
C45 C46 C47 118.0(9)
C45 C46 H46 121.0
C47 C46 H46 121.0
C48 C47 C46 125.9(10)
C48 C47 N15 119.5(10)
C46 C47 N15 114.6(11)
C49 C48 C47 116.3(10)
C49 C48 H48 121.9
C47 C48 H48 121.9
C48 C49 C76 122.1(10)
C48 C49 N16 118.2(11)
C76 C49 N16 119.7(10)
C51 C50 N12 109.2(10)
C51 C50 C43 131.7(10)
N12 C50 C43 118.7(9)
C50 C51 C52 106.7(9)
C50 C51 H51 126.7
C52 C51 H51 126.7
C53 C52 C51 109.4(9)
C53 C52 H52 125.3
C51 C52 H52 125.3
C52 C53 N12 106.3(10)
C52 C53 C54 131.0(10)
N12 C53 C54 122.7(10)
C57 C54 C53 113.9(11)
C57 C54 C55 107.2(10)
C53 C54 C55 110.1(11)
C57 C54 C56 107.1(10)
C53 C54 C56 109.9(9)
C55 C54 C56 108.5(10)
C54 C55 H55A 109.5
C54 C55 H55B 109.5
H55A C55 H55B 109.5
C54 C55 H55C 109.5
H55A C55 H55C 109.5
H55B C55 H55C 109.5
C54 C56 H56A 109.5
C54 C56 H56B 109.5
H56A C56 H56B 109.5
C54 C56 H56C 109.5
H56A C56 H56C 109.5
H56B C56 H56C 109.5
C58 C57 N11 103.5(10)
C58 C57 C54 132.3(10)
N11 C57 C54 124.2(10)
C57 C58 C59 110.0(10)
C57 C58 H58 125.0
C59 C58 H58 125.0
C60 C59 C58 107.8(11)
C60 C59 H59 126.1
C58 C59 H59 126.1
C59 C60 N11 105.6(11)
C59 C60 C61 130.3(12)
N11 C60 C61 124.1(10)
C62 C61 C60 111.5(10)
C62 C61 C69 110.5(9)
C60 C61 C69 112.7(10)
C62 C61 C63 106.2(9)
C60 C61 C63 108.4(8)
C69 C61 C63 107.1(8)
C61 C62 H62A 109.5
C61 C62 H62B 109.5
H62A C62 H62B 109.5
C61 C62 H62C 109.5
H62A C62 H62C 109.5
H62B C62 H62C 109.5
C64 C63 C68 120.2(8)
C64 C63 C61 120.7(8)
C68 C63 C61 119.0(8)
C63 C64 C65 119.6(8)
C63 C64 H64 120.2
C65 C64 H64 120.2
C66 C65 C64 121.7(8)
C66 C65 N13 118.8(8)
C64 C65 N13 119.0(8)
C65 C66 C67 117.7(8)
C65 C66 H66 121.2
C67 C66 H66 121.2
C66 C67 C68 121.9(9)
C66 C67 N14 119.9(9)
C68 C67 N14 118.2(9)
C63 C68 C67 118.7(8)
C63 C68 H68 120.6
C67 C68 H68 120.6
N10 C69 C70 111.1(12)
N10 C69 C61 124.2(10)
C70 C69 C61 124.8(12)
C69 C70 C71 104.0(10)
C69 C70 H70 128.0
C71 C70 H70 128.0
C72 C71 C70 110.3(9)
C72 C71 H71 124.9
C70 C71 H71 124.9
C71 C72 N10 105.7(10)
C71 C72 C73 132.9(11)
N10 C72 C73 121.2(9)
C72 C73 C74 113.1(8)
C72 C73 C39 112.7(9)
C74 C73 C39 106.7(10)
C72 C73 C75 110.4(10)
C74 C73 C75 107.2(9)
C39 C73 C75 106.3(9)
C73 C74 H74A 109.5
C73 C74 H74B 109.5
H74A C74 H74B 109.5
C73 C74 H74C 109.5
H74A C74 H74C 109.5
H74B C74 H74C 109.5
C73 C75 H75A 109.5
C73 C75 H75B 109.5
H75A C75 H75B 109.5
C73 C75 H75C 109.5
H75A C75 H75C 109.5
H75B C75 H75C 109.5
C49 C76 C45 123.3(10)
C49 C76 H76 118.3
C45 C76 H76 118.3
C39 N9 C42 110.6(8)
C39 N9 H9A 124.7
C42 N9 H9A 124.7
C69 N10 C72 109.0(9)
C69 N10 H10A 125.5
C72 N10 H10A 125.5
C60 N11 C57 113.1(9)
C60 N11 H11 123.5
C57 N11 H11 123.5
C50 N12 C53 108.0(9)
C50 N12 H12 126.0
C53 N12 H12 126.0
O15 N13 O16 123.3(10)
O15 N13 C65 118.8(10)
O16 N13 C65 117.6(10)
O13 N14 O14 121.1(10)
O13 N14 C67 122.2(9)
O14 N14 C67 116.6(9)
O12 N15 O11 123.5(12)
O12 N15 C47 116.9(12)
O11 N15 C47 119.4(11)
O9 N16 O10 124.5(12)
O9 N16 C49 115.9(11)
O10 N16 C49 119.6(12)
C13A N1A C1A 107.9(9)
C13A N1A C5A 111.0(10)
C1A N1A C5A 110.4(9)
C13A N1A C9A 111.3(12)
C1A N1A C9A 108.2(9)
C5A N1A C9A 107.9(9)
C2A C1A N1A 117.6(10)
C2A C1A H1A1 107.9
N1A C1A H1A1 107.9
C2A C1A H1A2 107.9
N1A C1A H1A2 107.9
H1A1 C1A H1A2 107.2
C1A C2A C3A 113.0(10)
C1A C2A H2A1 109.0
C3A C2A H2A1 109.0
C1A C2A H2A2 109.0
C3A C2A H2A2 109.0
H2A1 C2A H2A2 107.8
C4A C3A C2A 113.4(13)
C4A C3A H3A1 108.9
C2A C3A H3A1 108.9
C4A C3A H3A2 108.9
C2A C3A H3A2 108.9
H3A1 C3A H3A2 107.7
C3A C4A H4A1 109.5
C3A C4A H4A2 109.5
H4A1 C4A H4A2 109.5
C3A C4A H4A3 109.5
H4A1 C4A H4A3 109.5
H4A2 C4A H4A3 109.5
C6A C5A N1A 116.0(10)
C6A C5A H5A1 108.3
N1A C5A H5A1 108.3
C6A C5A H5A2 108.3
N1A C5A H5A2 108.3
H5A1 C5A H5A2 107.4
C5A C6A C7A 116.0(14)
C5A C6A H6A1 108.3
C7A C6A H6A1 108.3
C5A C6A H6A2 108.3
C7A C6A H6A2 108.3
H6A1 C6A H6A2 107.4
C8A C7A C6A 107(2)
C8A C7A H7A1 110.4
C6A C7A H7A1 110.4
C8A C7A H7A2 110.5
C6A C7A H7A2 110.4
H7A1 C7A H7A2 108.6
C7A C8A H8A1 109.5
C7A C8A H8A2 109.4
H8A1 C8A H8A2 109.5
C7A C8A H8A3 109.4
H8A1 C8A H8A3 109.5
H8A2 C8A H8A3 109.5
C10A C9A N1A 115.0(12)
C10A C9A H9A1 108.5
N1A C9A H9A1 108.5
C10A C9A H9A2 108.5
N1A C9A H9A2 108.5
H9A1 C9A H9A2 107.5
C9A C10A C11A 96.2(14)
C9A C10A H10B 112.5
C11A C10A H10B 112.5
C9A C10A H10C 112.5
C11A C10A H10C 112.5
H10B C10A H10C 110.0
C12A C11A C10A 106(2)
C12A C11A H11A 110.5
C10A C11A H11A 110.4
C12A C11A H11B 110.5
C10A C11A H11B 110.5
H11A C11A H11B 108.7
C11A C12A H12A 109.5
C11A C12A H12B 109.5
H12A C12A H12B 109.5
C11A C12A H12C 109.4
H12A C12A H12C 109.5
H12B C12A H12C 109.5
C14A C13A N1A 113.2(12)
C14A C13A H13D 108.9
N1A C13A H13D 108.9
C14A C13A H13E 108.9
N1A C13A H13E 108.9
H13D C13A H13E 107.8
C13A C14A C15A 112.4(15)
C13A C14A H14A 109.1
C15A C14A H14A 109.1
C13A C14A H14B 109.1
C15A C14A H14B 109.1
H14A C14A H14B 107.9
C16A C15A C14A 103.5(18)
C16A C15A H15A 111.1
C14A C15A H15A 111.1
C16A C15A H15B 111.0
C14A C15A H15B 111.1
H15A C15A H15B 109.0
C15A C16A H16A 109.4
C15A C16A H16B 109.5
H16A C16A H16B 109.5
C15A C16A H16C 109.5
H16A C16A H16C 109.5
H16B C16A H16C 109.5
C1B N2A C9B 109.5(10)
C1B N2A C5B 111.4(9)
C9B N2A C5B 113.1(10)
C1B N2A C13B 111.6(9)
C9B N2A C13B 105.4(9)
C5B N2A C13B 105.6(10)
N2A C1B C2B 117.2(11)
N2A C1B H1B1 108.0
C2B C1B H1B1 108.0
N2A C1B H1B2 108.0
C2B C1B H1B2 108.0
H1B1 C1B H1B2 107.2
C1B C2B C3B 112.3(12)
C1B C2B H2B1 109.1
C3B C2B H2B1 109.1
C1B C2B H2B2 109.1
C3B C2B H2B2 109.1
H2B1 C2B H2B2 107.9
C4B C3B C2B 114.9(17)
C4B C3B H3B1 108.5
C2B C3B H3B1 108.5
C4B C3B H3B2 108.6
C2B C3B H3B2 108.5
H3B1 C3B H3B2 107.5
C3B C4B H4B1 109.4
C3B C4B H4B2 109.5
H4B1 C4B H4B2 109.5
C3B C4B H4B3 109.5
H4B1 C4B H4B3 109.5
H4B2 C4B H4B3 109.5
C6B C5B N2A 113.9(12)
C6B C5B H5B1 108.8
N2A C5B H5B1 108.8
C6B C5B H5B2 108.8
N2A C5B H5B2 108.8
H5B1 C5B H5B2 107.7
C5B C6B C7B 117.2(16)
C5B C6B H6B1 108.0
C7B C6B H6B1 108.0
C5B C6B H6B2 108.0
C7B C6B H6B2 108.0
H6B1 C6B H6B2 107.2
C8B C7B C6B 112(2)
C8B C7B H7B1 109.2
C6B C7B H7B1 109.2
C8B C7B H7B2 109.2
C6B C7B H7B2 109.2
H7B1 C7B H7B2 107.9
C7B C8B H8B1 109.5
C7B C8B H8B2 109.5
H8B1 C8B H8B2 109.5
C7B C8B H8B3 109.4
H8B1 C8B H8B3 109.5
H8B2 C8B H8B3 109.5
N2A C9B C10B 119.1(11)
N2A C9B H9B1 107.5
C10B C9B H9B1 107.5
N2A C9B H9B2 107.5
C10B C9B H9B2 107.5
H9B1 C9B H9B2 107.0
C9B C10B C11B 117.5(17)
C9B C10B H10D 107.9
C11B C10B H10D 107.9
C9B C10B H10E 107.9
C11B C10B H10E 107.9
H10D C10B H10E 107.2
C12B C11B C10B 119(3)
C12B C11B H11C 107.7
C10B C11B H11C 107.6
C12B C11B H11D 107.7
C10B C11B H11D 107.7
H11C C11B H11D 107.1
C11B C12B H12D 109.5
C11B C12B H12E 109.4
H12D C12B H12E 109.5
C11B C12B H12F 109.5
H12D C12B H12F 109.5
H12E C12B H12F 109.5
C14B C13B N2A 116.3(10)
C14B C13B H13F 108.2
N2A C13B H13F 108.2
C14B C13B H13G 108.2
N2A C13B H13G 108.2
H13F C13B H13G 107.4
C13B C14B C15B 106.4(13)
C13B C14B H14C 110.4
C15B C14B H14C 110.4
C13B C14B H14D 110.4
C15B C14B H14D 110.4
H14C C14B H14D 108.6
C16B C15B C14B 109.9(16)
C16B C15B H15C 109.7
C14B C15B H15C 109.7
C16B C15B H15D 109.7
C14B C15B H15D 109.7
H15C C15B H15D 108.2
C15B C16B H16D 109.4
C15B C16B H16E 109.5
H16D C16B H16E 109.5
C15B C16B H16F 109.5
H16D C16B H16F 109.5
H16E C16B H16F 109.5

loop_
_geom_bond_atom_site_label_1
_geom_bond_atom_site_label_2
_geom_bond_distance
C1 N1 1.392(16)
C1 C2 1.412(15)
C1 C30 1.512(17)
C2 C3 1.383(16)
C2 H2 0.9400
C3 C4 1.389(16)
C3 H3 0.9400
C4 N1 1.358(14)
C4 C5 1.519(19)
C5 C7 1.549(14)
C5 C8 1.570(17)
C5 C6 1.575(16)
C6 H6A 0.9700
C6 H6B 0.9700
C6 H6C 0.9700
C7 H7A 0.9700
C7 H7B 0.9700
C7 H7C 0.9700
C8 N2 1.337(15)
C8 C9 1.356(16)
C9 C10 1.397(14)
C9 H9 0.9400
C10 C11 1.318(15)
C10 H10 0.9400
C11 N2 1.378(14)
C11 C12 1.553(15)
C12 C20 1.491(15)
C12 C14 1.499(13)
C12 C13 1.598(13)
C13 H13A 0.9700
C13 H13B 0.9700
C13 H13C 0.9700
C14 C15 1.406(12)
C14 C19 1.453(13)
C15 C16 1.397(13)
C15 H15 0.9400
C16 C17 1.381(14)
C16 N8 1.488(13)
C17 C18 1.418(13)
C17 H17 0.9400
C18 C19 1.374(14)
C18 N7 1.475(14)
C19 H19 0.9400
C20 C21 1.393(14)
C20 N3 1.422(13)
C21 C22 1.413(15)
C21 H21 0.9400
C22 C23 1.355(15)
C22 H22 0.9400
C23 N3 1.372(13)
C23 C24 1.525(17)
C24 C26 1.491(15)
C24 C25 1.519(15)
C24 C38 1.573(15)
C25 H25A 0.9700
C25 H25B 0.9700
C25 H25C 0.9700
C26 N4 1.377(14)
C26 C27 1.417(16)
C27 C28 1.42(2)
C27 H27 0.9400
C28 C29 1.338(17)
C28 H28 0.9400
C29 N4 1.373(12)
C29 C30 1.502(14)
C30 C32 1.540(13)
C30 C31 1.590(14)
C31 H31A 0.9700
C31 H31B 0.9700
C31 H31C 0.9700
C32 C33 1.380(14)
C32 C37 1.405(13)
C33 C34 1.400(15)
C33 H33 0.9400
C34 C35 1.390(17)
C34 N6 1.489(14)
C35 C36 1.350(14)
C35 H35 0.9400
C36 C37 1.385(14)
C36 N5 1.443(15)
N1 H1 0.8700
N2 H2A 0.8700
N3 H3A 0.8700
N4 H4 0.8700
N5 O1 1.191(13)
N5 O2 1.231(13)
N6 O3 1.224(15)
N6 O4 1.256(14)
N7 O6 1.221(16)
N7 O5 1.241(14)
N8 O8 1.179(15)
N8 O7 1.202(13)
C37 H37 0.9400
C38 H38A 0.9700
C38 H38B 0.9700
C38 H38C 0.9700
C39 C40 1.332(16)
C39 N9 1.374(13)
C39 C73 1.530(14)
C40 C41 1.420(18)
C40 H40 0.9400
C41 C42 1.372(16)
C41 H41 0.9400
C42 N9 1.402(13)
C42 C43 1.516(14)
C43 C45 1.518(13)
C43 C44 1.527(15)
C43 C50 1.536(15)
C44 H44A 0.9700
C44 H44B 0.9700
C44 H44C 0.9700
C45 C46 1.393(14)
C45 C76 1.442(13)
C46 C47 1.412(13)
C46 H46 0.9400
C47 C48 1.345(16)
C47 N15 1.510(15)
C48 C49 1.337(16)
C48 H48 0.9400
C49 C76 1.353(15)
C49 N16 1.446(15)
C50 C51 1.344(14)
C50 N12 1.371(14)
C51 C52 1.412(15)
C51 H51 0.9400
C52 C53 1.349(15)
C52 H52 0.9400
C53 N12 1.405(13)
C53 C54 1.51(2)
C54 C57 1.481(19)
C54 C55 1.519(15)
C54 C56 1.599(14)
C55 H55A 0.9700
C55 H55B 0.9700
C55 H55C 0.9700
C56 H56A 0.9700
C56 H56B 0.9700
C56 H56C 0.9700
C57 C58 1.380(17)
C57 N11 1.416(13)
C58 C59 1.453(15)
C58 H58 0.9400
C59 C60 1.376(16)
C59 H59 0.9400
C60 N11 1.397(15)
C60 C61 1.480(17)
C61 C62 1.454(16)
C61 C69 1.566(17)
C61 C63 1.627(13)
C62 H62A 0.9700
C62 H62B 0.9700
C62 H62C 0.9700
C63 C64 1.357(12)
C63 C68 1.364(12)
C64 C65 1.423(13)
C64 H64 0.9400
C65 C66 1.332(14)
C65 N13 1.463(12)
C66 C67 1.388(14)
C66 H66 0.9400
C67 C68 1.406(14)
C67 N14 1.466(12)
C68 H68 0.9400
C69 N10 1.354(16)
C69 C70 1.366(15)
C70 C71 1.439(16)
C70 H70 0.9400
C71 C72 1.366(14)
C71 H71 0.9400
C72 N10 1.399(13)
C72 C73 1.486(16)
C73 C74 1.525(15)
C73 C75 1.536(14)
C74 H74A 0.9700
C74 H74B 0.9700
C74 H74C 0.9700
C75 H75A 0.9700
C75 H75B 0.9700
C75 H75C 0.9700
C76 H76 0.9400
N9 H9A 0.8700
N10 H10A 0.8700
N11 H11 0.8700
N12 H12 0.8700
N13 O15 1.181(13)
N13 O16 1.229(14)
N14 O13 1.201(14)
N14 O14 1.230(13)
N15 O12 1.228(15)
N15 O11 1.262(16)
N16 O9 1.193(14)
N16 O10 1.196(15)
N1A C13A 1.521(11)
N1A C1A 1.522(11)
N1A C5A 1.538(11)
N1A C9A 1.539(12)
C1A C2A 1.502(13)
C1A H1A1 0.9800
C1A H1A2 0.9800
C2A C3A 1.580(15)
C2A H2A1 0.9800
C2A H2A2 0.9800
C3A C4A 1.452(15)
C3A H3A1 0.9800
C3A H3A2 0.9800
C4A H4A1 0.9700
C4A H4A2 0.9700
C4A H4A3 0.9700
C5A C6A 1.501(15)
C5A H5A1 0.9800
C5A H5A2 0.9800
C6A C7A 1.609(17)
C6A H6A1 0.9800
C6A H6A2 0.9800
C7A C8A 1.40(2)
C7A H7A1 0.9800
C7A H7A2 0.9800
C8A H8A1 0.9700
C8A H8A2 0.9700
C8A H8A3 0.9700
C9A C10A 1.504(14)
C9A H9A1 0.9800
C9A H9A2 0.9800
C10A C11A 1.674(19)
C10A H10B 0.9800
C10A H10C 0.9800
C11A C12A 1.43(2)
C11A H11A 0.9800
C11A H11B 0.9800
C12A H12A 0.9700
C12A H12B 0.9700
C12A H12C 0.9700
C13A C14A 1.494(15)
C13A H13D 0.9800
C13A H13E 0.9800
C14A C15A 1.621(17)
C14A H14A 0.9800
C14A H14B 0.9800
C15A C16A 1.405(17)
C15A H15A 0.9800
C15A H15B 0.9800
C16A H16A 0.9700
C16A H16B 0.9700
C16A H16C 0.9700
N2A C1B 1.509(11)
N2A C9B 1.513(12)
N2A C5B 1.515(11)
N2A C13B 1.544(11)
C1B C2B 1.526(14)
C1B H1B1 0.9800
C1B H1B2 0.9800
C2B C3B 1.530(15)
C2B H2B1 0.9800
C2B H2B2 0.9800
C3B C4B 1.390(16)
C3B H3B1 0.9800
C3B H3B2 0.9800
C4B H4B1 0.9700
C4B H4B2 0.9700
C4B H4B3 0.9700
C5B C6B 1.500(15)
C5B H5B1 0.9800
C5B H5B2 0.9800
C6B C7B 1.584(17)
C6B H6B1 0.9800
C6B H6B2 0.9800
C7B C8B 1.343(18)
C7B H7B1 0.9800
C7B H7B2 0.9800
C8B H8B1 0.9700
C8B H8B2 0.9700
C8B H8B3 0.9700
C9B C10B 1.542(14)
C9B H9B1 0.9800
C9B H9B2 0.9800
C10B C11B 1.597(18)
C10B H10D 0.9800
C10B H10E 0.9800
C11B C12B 1.368(19)
C11B H11C 0.9800
C11B H11D 0.9800
C12B H12D 0.9700
C12B H12E 0.9700
C12B H12F 0.9700
C13B C14B 1.528(14)
C13B H13F 0.9800
C13B H13G 0.9800
C14B C15B 1.573(16)
C14B H14C 0.9800
C14B H14D 0.9800
C15B C16B 1.389(16)
C15B H15C 0.9800
C15B H15D 0.9800
C16B H16D 0.9700
C16B H16E 0.9700
C16B H16F 0.9700

loop_
_platon_squeeze_void_nr
_platon_squeeze_void_average_x
_platon_squeeze_void_average_y
_platon_squeeze_void_average_z
_platon_squeeze_void_volume
_platon_squeeze_void_count_electrons
_platon_squeeze_void_content
1 1.137 0.249 0.278 405 144 ' '
2 0.363 0.249 0.778 405 143 ' '
3 0.637 0.751 0.278 405 145 ' '
4 0.863 0.751 0.778 405 144 ' '
